data_1535431
loop_
_publ_author_name
'Bostroem, M.'
'Niewa, R.'
'Prots', Yu.M.'
'Grin', Yu.'

_publ_section_title
;
 Synthesis, phase relationship and crystal structure of the new binary
 compound Ir13 Al45
;
_journal_name_full 'Journal of Solid State Chemistry'
_journal_page_first 339
_journal_page_last 345
_journal_volume 178
_journal_year 2005
_chemical_formula_sum 'Al45 Ir13'
_chemical_name_systematic 'Ir13 Al45'
_space_group_IT_number 62
_symmetry_space_group_name_Hall '-P 2ac 2n'
_symmetry_space_group_name_H-M 'P n m a'
_cell_angle_alpha 90
_cell_angle_beta 90
_cell_angle_gamma 90
_cell_formula_units_Z 4
_cell_length_a 16.76
_cell_length_b 12.321
_cell_length_c 17.425
_cell_volume 3598.262
_citation_journal_id_ASTM JSSCBI
_cod_data_source_file Bostroem_JSSCBI_2005_875.cif
_cod_data_source_block Al45Ir13
_cod_database_code 1535431

loop_
_symmetry_equiv_pos_as_xyz
x,y,z
-x+1/2,-y,z+1/2
x+1/2,-y+1/2,-z+1/2
-x,y+1/2,-z
-x,-y,-z
x-1/2,y,-z-1/2
-x-1/2,y-1/2,z-1/2
x,-y-1/2,z

loop_
_atom_site_label
_atom_site_type_symbol
_atom_site_fract_x
_atom_site_fract_y
_atom_site_fract_z
_atom_site_occupancy
_atom_site_U_iso_or_equiv
Al4 Al 0.1547 0.1244 0.5318 1 0.0
Al3 Al 0.1261 0.0636 0.2842 1 0.0
Al12 Al 0.3472 0.0676 0.4372 1 0.0
Ir1 Ir 0.06315 0.08448 0.41271 1 0.0
Al13 Al 0.4239 0.1121 0.1536 1 0.0
Al14 Al 0.4382 0.0684 0.0072 1 0.0
Al7 Al 0.1895 0.6361 0.2442 1 0.0
Al29 Al 0.4721 0.25 0.726 1 0.0
Al28 Al 0.4263 0.25 0.8902 1 0.0
Al23 Al 0.266 0.25 0.868 1 0.0
Al11 Al 0.3402 0.564 0.1873 1 0.0
Al10 Al 0.3126 0.638 0.4855 1 0.0
Al17 Al 0.0296 0.25 0.4933 1 0.0
Ir5 Ir 0.06335 0.25 0.01872 1 0.0
Al21 Al 0.1807 0.25 0.4002 1 0.0
Al8 Al 0.1897 0.58 0.0852 1 0.0
Al25 Al 0.3337 0.25 0.0102 1 0.0
Ir3 Ir 0.29985 0.06972 0.07315 1 0.0
Al15 Al 0.4418 0.0472 0.3 1 0.0
Al5 Al 0.171 0.1119 0.1429 1 0.0
Al24 Al 0.2984 0.25 0.158 1 0.0
Ir7 Ir 0.17775 0.25 0.24935 1 0.0
Al2 Al 0.0346 0.0556 0.0564 1 0.0
Al16 Al 0.5581 0.1329 0.6085 1 0.0
Ir6 Ir 0.07652 0.25 0.64326 1 0.0
Al26 Al 0.4222 0.25 0.4118 1 0.0
Al18 Al 0.0423 0.25 0.3243 1 0.0
Al1 Al 0.0057 0.5725 0.3222 1 0.0
Al27 Al 0.4243 0.25 0.5731 1 0.0
Al9 Al 0.2925 0.132 0.2938 1 0.0
Al20 Al 0.1352 0.25 0.7789 1 0.0
Al22 Al 0.2293 0.25 0.6356 1 0.0
Al6 Al 0.1856 0.5337 0.4189 1 0.0
Al19 Al 0.0498 0.2365 0.1688 0.5 0.0
Ir2 Ir 0.07052 0.559 0.17646 1 0.0
Ir9 Ir 0.41754 0.25 0.26196 1 0.0
Ir4 Ir 0.30294 0.5657 0.33485 1 0.0
Ir8 Ir 0.29272 0.25 0.49806 1 0.0
